data_4102465
loop_
_publ_author_name
'Eric M. Woerly'
'Alan H. Cherney'
'Erin K. Davis'
'Martin D. Burke'

_publ_contact_author
; 
Danielle L. Gray 
University of Illinois 
School of Chemical Sciences, Box 59-1 
505 South Mathews Avenue 
Urbana, Illinois  61801 
USA 
;
_publ_contact_author_email dgray@illinois.edu
_publ_contact_author_fax '1  217 244 8068'
_publ_contact_author_phone '1  217 244 1708'
_publ_section_title
;
 Stereoretentive Suzuki-Miyaura Coupling of Haloallenes Enables Fully
 Stereocontrolled Access to (-)-Peridinin
;
_journal_name_full 'Journal of the American Chemical Society'
_journal_page_first 6941
_journal_page_last 6943
_journal_paper_doi 10.1021/ja102721p
_journal_volume 132
_journal_year 2010
_chemical_absolute_configuration ad
_chemical_formula_moiety 'C23 H43 B O4 Si'
_chemical_formula_sum 'C23 H43 B O4 Si'
_chemical_formula_weight 422.47
_chemical_name_systematic
; 
? 
;
_space_group_IT_number 4
_symmetry_cell_setting monoclinic
_symmetry_space_group_name_Hall 'P 2yb'
_symmetry_space_group_name_H-M 'P 1 21 1'
_atom_sites_solution_hydrogens geom
_atom_sites_solution_primary direct
_atom_sites_solution_secondary difmap
_audit_creation_method SHELXL-97
_audit_update_record
; 
? 
;
_cell_angle_alpha 90.00
_cell_angle_beta 90.599(2)
_cell_angle_gamma 90.00
_cell_formula_units_Z 2
_cell_length_a 12.2210(3)
_cell_length_b 7.7260(2)
_cell_length_c 14.1518(3)
_cell_measurement_reflns_used 4709
_cell_measurement_temperature 193(2)
_cell_measurement_theta_max 24.85
_cell_measurement_theta_min 2.88
_cell_volume 1336.13(6)
_computing_cell_refinement 'SAINT V7.23A (Bruker, 2005)'
_computing_data_collection 'APEX2 V2.0-1 (Bruker, 2004)'
_computing_data_reduction
; 
SAINT V7.23A, XPREP V2005/2, SADABS V2007/4, TWINABS V2007/5 
(Bruker, 2005 & 2007) 
;
_computing_molecular_graphics 'SHELXTL V6.12 (Bruker, 2005)'
_computing_publication_material 'XCIF V6.12 (Bruker, 2005)'
_computing_structure_refinement 'SHELXTL V6.12 (Bruker, 2005)'
_computing_structure_solution 'SHELXTL V6.12 (Bruker, 2005)'
_diffrn_ambient_temperature 193(2)
_diffrn_measured_fraction_theta_full 0.994
_diffrn_measured_fraction_theta_max 0.994
_diffrn_measurement_device 'Bruker Kappa/ApexII CCD'
_diffrn_measurement_method 'profile data from \f and \w scans'
_diffrn_radiation_monochromator graphite
_diffrn_radiation_source 'fine-focus sealed tube'
_diffrn_radiation_type MoK\a
_diffrn_radiation_wavelength 0.71073
_diffrn_radiation_wavelength_id ba09eas
_diffrn_reflns_av_R_equivalents 0.0366
_diffrn_reflns_av_sigmaI/netI 0.0389
_diffrn_reflns_limit_h_max 14
_diffrn_reflns_limit_h_min -14
_diffrn_reflns_limit_k_max 9
_diffrn_reflns_limit_k_min -9
_diffrn_reflns_limit_l_max 17
_diffrn_reflns_limit_l_min -16
_diffrn_reflns_number 15430
_diffrn_reflns_theta_full 25.40
_diffrn_reflns_theta_max 25.40
_diffrn_reflns_theta_min 1.67
_exptl_absorpt_coefficient_mu 0.110
_exptl_absorpt_correction_T_max 0.9966
_exptl_absorpt_correction_T_min 0.9660
_exptl_absorpt_correction_type integration
_exptl_absorpt_process_details 'SHELXTL/XPREP V2005/2 (Bruker, 2005)'
_exptl_crystal_colour colourless
_exptl_crystal_density_diffrn 1.050
_exptl_crystal_density_method 'not measured'
_exptl_crystal_description platy
_exptl_crystal_F_000 464
_exptl_crystal_id ba09eas
_exptl_crystal_preparation
; 
The data crystal was mounted using oil (Parantone-N, Exxon) to a 
0.3 mm cryo-loop (Hampton Research) with the (-1 -4 4) scattering 
planes roughly normal to the spindle axis. 
;
_exptl_crystal_size_max 0.51
_exptl_crystal_size_mid 0.09
_exptl_crystal_size_min 0.03
_refine_diff_density_max 0.172
_refine_diff_density_min -0.158
_refine_diff_density_rms 0.032
_refine_ls_abs_structure_details 'Flack (1983),  2127 Friedels'
_refine_ls_abs_structure_Flack 0.08(11)
_refine_ls_extinction_method none
_refine_ls_goodness_of_fit_ref 1.023
_refine_ls_hydrogen_treatment noref
_refine_ls_matrix_type full
_refine_ls_number_parameters 274
_refine_ls_number_reflns 4779
_refine_ls_number_restraints 1
_refine_ls_restrained_S_all 1.023
_refine_ls_R_factor_all 0.0484
_refine_ls_R_factor_gt 0.0370
_refine_ls_shift/su_max 0.001
_refine_ls_shift/su_mean 0.000
_refine_ls_structure_factor_coef Fsqd
_refine_ls_weighting_details 'calc w=1/[\s^2^(Fo^2^)+(0.0465P)^2^+0.0872P] where P=(Fo^2^+2Fc^2^)/3'
_refine_ls_weighting_scheme calc
_refine_ls_wR_factor_gt 0.0818
_refine_ls_wR_factor_ref 0.0870
_reflns_number_gt 4080
_reflns_number_total 4779
_reflns_threshold_expression >2sigma(I)
_cod_data_source_file ja102721p_si_006.cif
_cod_data_source_block ba09eas
_cod_original_sg_symbol_Hall 'P 2yb '
_cod_original_sg_symbol_H-M 'P 21 '
_cod_database_code 4102465

loop_
_symmetry_equiv_pos_as_xyz
'x, y, z'
'-x, y+1/2, -z'

loop_
_atom_site_label
_atom_site_type_symbol
_atom_site_fract_x
_atom_site_fract_y
_atom_site_fract_z
_atom_site_U_iso_or_equiv
_atom_site_adp_type
_atom_site_occupancy
_atom_site_symmetry_multiplicity
_atom_site_calc_flag
_atom_site_refinement_flags
Si1 Si 0.30171(4) 0.68643(7) 0.51731(4) 0.02762(14) Uani 1 1 d .
O1 O 0.32194(11) 0.61972(19) 0.62703(10) 0.0347(3) Uani 1 1 d .
O2 O 0.61981(11) 0.7823(2) 0.75006(9) 0.0411(4) Uani 1 1 d .
O3 O 0.91492(11) 0.8732(2) 1.01676(9) 0.0377(4) Uani 1 1 d .
O4 O 0.77486(10) 0.7553(2) 1.09993(9) 0.0376(4) Uani 1 1 d .
B1 B 0.80859(19) 0.8205(3) 1.01592(16) 0.0335(5) Uani 1 1 d .
C1 C 0.18296(17) 0.5558(3) 0.47066(15) 0.0349(5) Uani 1 1 d .
C2 C 0.08241(18) 0.5876(3) 0.5309(2) 0.0534(7) Uani 1 1 d .
H2A H 0.0228 0.5180 0.5079 0.080 Uiso 1 1 calc R
H2B H 0.0625 0.7077 0.5275 0.080 Uiso 1 1 calc R
H2C H 0.0985 0.5573 0.5953 0.080 Uiso 1 1 calc R
C3 C 0.1576(2) 0.6082(4) 0.36819(18) 0.0638(8) Uani 1 1 d .
H3A H 0.0993 0.5374 0.3436 0.096 Uiso 1 1 calc R
H3B H 0.2217 0.5926 0.3305 0.096 Uiso 1 1 calc R
H3C H 0.1358 0.7276 0.3663 0.096 Uiso 1 1 calc R
C4 C 0.21230(19) 0.3634(3) 0.47301(17) 0.0445(6) Uani 1 1 d .
H4A H 0.1519 0.2968 0.4488 0.067 Uiso 1 1 calc R
H4B H 0.2280 0.3291 0.5369 0.067 Uiso 1 1 calc R
H4C H 0.2755 0.3435 0.4348 0.067 Uiso 1 1 calc R
C5 C 0.2691(2) 0.9225(3) 0.51931(19) 0.0464(6) Uani 1 1 d .
H5A H 0.3305 0.9853 0.5448 0.070 Uiso 1 1 calc R
H5B H 0.2062 0.9419 0.5580 0.070 Uiso 1 1 calc R
H5C H 0.2540 0.9617 0.4562 0.070 Uiso 1 1 calc R
C6 C 0.42623(17) 0.6471(3) 0.44657(16) 0.0444(6) Uani 1 1 d .
H6A H 0.4871 0.7074 0.4746 0.067 Uiso 1 1 calc R
H6B H 0.4144 0.6882 0.3833 0.067 Uiso 1 1 calc R
H6C H 0.4416 0.5253 0.4452 0.067 Uiso 1 1 calc R
C7 C 0.40998(14) 0.6874(3) 0.68423(13) 0.0312(4) Uani 1 1 d .
H7 H 0.4430 0.7870 0.6525 0.037 Uiso 1 1 calc R
C8 C 0.49511(19) 0.5484(3) 0.69925(16) 0.0446(6) Uani 1 1 d .
H8A H 0.4602 0.4459 0.7245 0.053 Uiso 1 1 calc R
H8B H 0.5265 0.5179 0.6388 0.053 Uiso 1 1 calc R
C9 C 0.58529(19) 0.6050(3) 0.76583(16) 0.0409(6) Uani 1 1 d .
C10 C 0.56429(15) 0.7428(3) 0.83700(13) 0.0291(5) Uani 1 1 d .
C11 C 0.45043(15) 0.8276(3) 0.84588(13) 0.0300(5) Uani 1 1 d .
C12 C 0.36612(15) 0.7424(3) 0.77886(14) 0.0350(5) Uani 1 1 d .
H12A H 0.3361 0.6415 0.8101 0.042 Uiso 1 1 calc R
H12B H 0.3065 0.8232 0.7682 0.042 Uiso 1 1 calc R
C13 C 0.6754(2) 0.4747(4) 0.7794(2) 0.0679(9) Uani 1 1 d .
H13A H 0.7274 0.5177 0.8250 0.102 Uiso 1 1 calc R
H13B H 0.7113 0.4556 0.7203 0.102 Uiso 1 1 calc R
H13C H 0.6451 0.3677 0.8015 0.102 Uiso 1 1 calc R
C14 C 0.40687(17) 0.8090(3) 0.94669(14) 0.0414(5) Uani 1 1 d .
H14A H 0.3333 0.8522 0.9490 0.062 Uiso 1 1 calc R
H14B H 0.4524 0.8740 0.9895 0.062 Uiso 1 1 calc R
H14C H 0.4077 0.6892 0.9646 0.062 Uiso 1 1 calc R
C15 C 0.46318(19) 1.0200(3) 0.82304(16) 0.0424(6) Uani 1 1 d .
H15A H 0.3957 1.0790 0.8355 0.064 Uiso 1 1 calc R
H15B H 0.4813 1.0334 0.7576 0.064 Uiso 1 1 calc R
H15C H 0.5205 1.0684 0.8617 0.064 Uiso 1 1 calc R
C16 C 0.63741(15) 0.7539(3) 0.92201(14) 0.0307(4) Uani 1 1 d .
H16 H 0.6114 0.7054 0.9776 0.037 Uiso 1 1 calc R
C17 C 0.73480(16) 0.8256(3) 0.92599(15) 0.0387(5) Uani 1 1 d .
H17 H 0.7607 0.8819 0.8726 0.046 Uiso 1 1 calc R
C18 C 0.95445(16) 0.8646(3) 1.11409(14) 0.0340(5) Uani 1 1 d .
C19 C 0.87264(15) 0.7331(3) 1.15939(13) 0.0307(5) Uani 1 1 d .
C20 C 0.9470(2) 1.0453(3) 1.15497(18) 0.0542(7) Uani 1 1 d .
H20A H 0.9873 1.1242 1.1162 0.081 Uiso 1 1 calc R
H20B H 0.9772 1.0458 1.2179 0.081 Uiso 1 1 calc R
H20C H 0.8717 1.0805 1.1568 0.081 Uiso 1 1 calc R
C21 C 1.07224(16) 0.8022(4) 1.11318(16) 0.0469(6) Uani 1 1 d .
H21A H 1.1175 0.8886 1.0844 0.070 Uiso 1 1 calc R
H21B H 1.0767 0.6966 1.0777 0.070 Uiso 1 1 calc R
H21C H 1.0970 0.7821 1.1768 0.070 Uiso 1 1 calc R
C22 C 0.84124(18) 0.7714(3) 1.26079(14) 0.0418(5) Uani 1 1 d .
H22A H 0.7930 0.6826 1.2831 0.063 Uiso 1 1 calc R
H22B H 0.8049 0.8815 1.2636 0.063 Uiso 1 1 calc R
H22C H 0.9060 0.7744 1.2998 0.063 Uiso 1 1 calc R
C23 C 0.90763(19) 0.5465(3) 1.14950(17) 0.0415(6) Uani 1 1 d .
H23A H 0.8473 0.4720 1.1641 0.062 Uiso 1 1 calc R
H23B H 0.9674 0.5234 1.1923 0.062 Uiso 1 1 calc R
H23C H 0.9305 0.5256 1.0858 0.062 Uiso 1 1 calc R

loop_
_atom_site_aniso_label
_atom_site_aniso_U_11
_atom_site_aniso_U_22
_atom_site_aniso_U_33
_atom_site_aniso_U_23
_atom_site_aniso_U_13
_atom_site_aniso_U_12
Si1 0.0291(3) 0.0251(3) 0.0285(3) 0.0013(2) -0.0072(2) 0.0011(3)
O1 0.0327(8) 0.0430(8) 0.0281(8) 0.0004(6) -0.0111(6) -0.0044(6)
O2 0.0288(8) 0.0685(12) 0.0260(8) 0.0004(8) -0.0010(6) 0.0029(8)
O3 0.0299(8) 0.0559(10) 0.0273(8) 0.0067(7) -0.0055(6) -0.0098(7)
O4 0.0249(7) 0.0588(10) 0.0288(8) 0.0028(7) -0.0034(6) -0.0073(7)
B1 0.0273(12) 0.0431(14) 0.0300(13) 0.0039(11) -0.0017(10) -0.0036(11)
C1 0.0378(12) 0.0343(11) 0.0322(12) 0.0032(9) -0.0124(9) -0.0047(10)
C2 0.0336(13) 0.0448(16) 0.082(2) 0.0071(13) -0.0070(12) -0.0030(11)
C3 0.0718(18) 0.0738(19) 0.0448(16) 0.0147(13) -0.0381(14) -0.0210(15)
C4 0.0515(14) 0.0333(12) 0.0484(14) -0.0047(10) -0.0045(11) -0.0080(11)
C5 0.0481(14) 0.0278(12) 0.0631(17) -0.0004(11) -0.0103(12) 0.0031(10)
C6 0.0418(12) 0.0475(16) 0.0441(14) 0.0025(10) 0.0038(10) 0.0017(11)
C7 0.0290(10) 0.0365(11) 0.0279(10) -0.0024(10) -0.0103(8) 0.0001(11)
C8 0.0477(13) 0.0511(14) 0.0345(13) -0.0150(11) -0.0145(10) 0.0180(12)
C9 0.0365(12) 0.0521(15) 0.0339(13) -0.0103(11) -0.0102(10) 0.0153(11)
C10 0.0269(10) 0.0366(11) 0.0238(10) 0.0010(8) -0.0041(8) 0.0021(8)
C11 0.0272(10) 0.0379(12) 0.0248(10) -0.0016(9) -0.0029(8) 0.0033(9)
C12 0.0251(10) 0.0488(13) 0.0310(11) -0.0015(9) -0.0054(8) 0.0031(9)
C13 0.0608(17) 0.088(2) 0.0548(17) -0.0315(15) -0.0279(14) 0.0436(16)
C14 0.0341(12) 0.0600(15) 0.0301(12) -0.0046(11) -0.0003(9) 0.0056(11)
C15 0.0498(14) 0.0402(13) 0.0372(13) -0.0059(10) -0.0077(10) 0.0073(11)
C16 0.0286(10) 0.0395(11) 0.0238(10) -0.0006(8) -0.0034(8) 0.0034(9)
C17 0.0319(12) 0.0550(15) 0.0292(11) 0.0073(10) -0.0044(9) -0.0045(11)
C18 0.0318(11) 0.0447(13) 0.0254(11) 0.0006(9) -0.0060(9) -0.0065(10)
C19 0.0269(10) 0.0420(13) 0.0230(11) -0.0003(8) -0.0055(8) -0.0039(9)
C20 0.0620(16) 0.0482(15) 0.0523(16) -0.0040(12) -0.0050(13) -0.0185(13)
C21 0.0280(11) 0.0731(18) 0.0393(13) 0.0082(12) -0.0103(10) -0.0130(11)
C22 0.0425(13) 0.0533(15) 0.0296(12) 0.0001(10) -0.0028(10) -0.0020(11)
C23 0.0434(13) 0.0426(13) 0.0383(14) -0.0021(11) -0.0028(10) -0.0068(11)

loop_
_atom_type_symbol
_atom_type_description
_atom_type_scat_dispersion_real
_atom_type_scat_dispersion_imag
_atom_type_scat_source
C C 0.0033 0.0016 'International Tables Vol C Tables 4.2.6.8 and 6.1.1.4'
H H 0.0000 0.0000 'International Tables Vol C Tables 4.2.6.8 and 6.1.1.4'
B B 0.0013 0.0007 'International Tables Vol C Tables 4.2.6.8 and 6.1.1.4'
O O 0.0106 0.0060 'International Tables Vol C Tables 4.2.6.8 and 6.1.1.4'
Si Si 0.0817 0.0704 'International Tables Vol C Tables 4.2.6.8 and 6.1.1.4'

loop_
_exptl_crystal_face_index_h
_exptl_crystal_face_index_k
_exptl_crystal_face_index_l
_exptl_crystal_face_perp_dist
0.00 -1.00 0.00 0.2300
0.00 1.00 0.00 0.2800
0.00 1.00 -1.00 0.2400
0.00 0.00 1.00 0.0300
0.00 0.00 -1.00 0.0600
1.00 0.00 0.00 0.0100
-1.00 0.00 0.00 0.0200

loop_
_geom_angle_atom_site_label_1
_geom_angle_atom_site_label_2
_geom_angle_atom_site_label_3
_geom_angle
O1 Si1 C6 109.90(9)
O1 Si1 C5 108.68(10)
C6 Si1 C5 110.15(11)
O1 Si1 C1 105.64(9)
C6 Si1 C1 110.90(10)
C5 Si1 C1 111.44(10)
C7 O1 Si1 121.30(13)
C10 O2 C9 61.93(14)
B1 O3 C18 107.56(15)
B1 O4 C19 107.03(15)
O4 B1 O3 113.66(18)
O4 B1 C17 123.21(19)
O3 B1 C17 123.06(19)
C2 C1 C4 109.60(19)
C2 C1 C3 109.3(2)
C4 C1 C3 108.8(2)
C2 C1 Si1 109.92(16)
C4 C1 Si1 109.51(15)
C3 C1 Si1 109.72(16)
C1 C2 H2A 109.5
C1 C2 H2B 109.5
H2A C2 H2B 109.5
C1 C2 H2C 109.5
H2A C2 H2C 109.5
H2B C2 H2C 109.5
C1 C3 H3A 109.5
C1 C3 H3B 109.5
H3A C3 H3B 109.5
C1 C3 H3C 109.5
H3A C3 H3C 109.5
H3B C3 H3C 109.5
C1 C4 H4A 109.5
C1 C4 H4B 109.5
H4A C4 H4B 109.5
C1 C4 H4C 109.5
H4A C4 H4C 109.5
H4B C4 H4C 109.5
Si1 C5 H5A 109.5
Si1 C5 H5B 109.5
H5A C5 H5B 109.5
Si1 C5 H5C 109.5
H5A C5 H5C 109.5
H5B C5 H5C 109.5
Si1 C6 H6A 109.5
Si1 C6 H6B 109.5
H6A C6 H6B 109.5
Si1 C6 H6C 109.5
H6A C6 H6C 109.5
H6B C6 H6C 109.5
O1 C7 C8 109.37(18)
O1 C7 C12 109.36(15)
C8 C7 C12 109.06(16)
O1 C7 H7 109.7
C8 C7 H7 109.7
C12 C7 H7 109.7
C9 C8 C7 112.36(19)
C9 C8 H8A 109.1
C7 C8 H8A 109.1
C9 C8 H8B 109.1
C7 C8 H8B 109.1
H8A C8 H8B 107.9
O2 C9 C10 58.79(14)
O2 C9 C13 116.0(2)
C10 C9 C13 121.57(18)
O2 C9 C8 112.9(2)
C10 C9 C8 119.99(18)
C13 C9 C8 114.6(2)
O2 C10 C9 59.28(13)
O2 C10 C16 113.06(16)
C9 C10 C16 118.69(17)
O2 C10 C11 114.29(16)
C9 C10 C11 121.34(17)
C16 C10 C11 116.22(16)
C15 C11 C14 108.94(18)
C15 C11 C12 110.73(17)
C14 C11 C12 107.22(17)
C15 C11 C10 107.54(17)
C14 C11 C10 110.94(16)
C12 C11 C10 111.46(16)
C7 C12 C11 115.17(16)
C7 C12 H12A 108.5
C11 C12 H12A 108.5
C7 C12 H12B 108.5
C11 C12 H12B 108.5
H12A C12 H12B 107.5
C9 C13 H13A 109.5
C9 C13 H13B 109.5
H13A C13 H13B 109.5
C9 C13 H13C 109.5
H13A C13 H13C 109.5
H13B C13 H13C 109.5
C11 C14 H14A 109.5
C11 C14 H14B 109.5
H14A C14 H14B 109.5
C11 C14 H14C 109.5
H14A C14 H14C 109.5
H14B C14 H14C 109.5
C11 C15 H15A 109.5
C11 C15 H15B 109.5
H15A C15 H15B 109.5
C11 C15 H15C 109.5
H15A C15 H15C 109.5
H15B C15 H15C 109.5
C17 C16 C10 126.4(2)
C17 C16 H16 116.8
C10 C16 H16 116.8
C16 C17 B1 122.9(2)
C16 C17 H17 118.6
B1 C17 H17 118.6
O3 C18 C20 107.36(18)
O3 C18 C21 108.16(16)
C20 C18 C21 110.92(19)
O3 C18 C19 102.11(15)
C20 C18 C19 113.58(17)
C21 C18 C19 113.98(18)
O4 C19 C23 106.77(16)
O4 C19 C22 107.90(16)
C23 C19 C22 110.39(18)
O4 C19 C18 102.07(14)
C23 C19 C18 113.48(17)
C22 C19 C18 115.38(17)
C18 C20 H20A 109.5
C18 C20 H20B 109.5
H20A C20 H20B 109.5
C18 C20 H20C 109.5
H20A C20 H20C 109.5
H20B C20 H20C 109.5
C18 C21 H21A 109.5
C18 C21 H21B 109.5
H21A C21 H21B 109.5
C18 C21 H21C 109.5
H21A C21 H21C 109.5
H21B C21 H21C 109.5
C19 C22 H22A 109.5
C19 C22 H22B 109.5
H22A C22 H22B 109.5
C19 C22 H22C 109.5
H22A C22 H22C 109.5
H22B C22 H22C 109.5
C19 C23 H23A 109.5
C19 C23 H23B 109.5
H23A C23 H23B 109.5
C19 C23 H23C 109.5
H23A C23 H23C 109.5
H23B C23 H23C 109.5

loop_
_geom_bond_atom_site_label_1
_geom_bond_atom_site_label_2
_geom_bond_distance
Si1 O1 1.6522(15)
Si1 C6 1.855(2)
Si1 C5 1.867(2)
Si1 C1 1.882(2)
O1 C7 1.438(2)
O2 C10 1.444(2)
O2 C9 1.451(3)
O3 B1 1.362(3)
O3 C18 1.456(2)
O4 B1 1.359(3)
O4 C19 1.464(2)
B1 C17 1.553(3)
C1 C2 1.523(3)
C1 C4 1.529(3)
C1 C3 1.534(3)
C2 H2A 0.9600
C2 H2B 0.9600
C2 H2C 0.9600
C3 H3A 0.9600
C3 H3B 0.9600
C3 H3C 0.9600
C4 H4A 0.9600
C4 H4B 0.9600
C4 H4C 0.9600
C5 H5A 0.9600
C5 H5B 0.9600
C5 H5C 0.9600
C6 H6A 0.9600
C6 H6B 0.9600
C6 H6C 0.9600
C7 C8 1.508(3)
C7 C12 1.509(3)
C7 H7 0.9800
C8 C9 1.507(3)
C8 H8A 0.9700
C8 H8B 0.9700
C9 C10 1.490(3)
C9 C13 1.502(3)
C10 C16 1.494(3)
C10 C11 1.545(3)
C11 C15 1.529(3)
C11 C14 1.535(3)
C11 C12 1.541(3)
C12 H12A 0.9700
C12 H12B 0.9700
C13 H13A 0.9600
C13 H13B 0.9600
C13 H13C 0.9600
C14 H14A 0.9600
C14 H14B 0.9600
C14 H14C 0.9600
C15 H15A 0.9600
C15 H15B 0.9600
C15 H15C 0.9600
C16 C17 1.313(3)
C16 H16 0.9300
C17 H17 0.9300
C18 C20 1.514(3)
C18 C21 1.518(3)
C18 C19 1.567(3)
C19 C23 1.510(3)
C19 C22 1.519(3)
C20 H20A 0.9600
C20 H20B 0.9600
C20 H20C 0.9600
C21 H21A 0.9600
C21 H21B 0.9600
C21 H21C 0.9600
C22 H22A 0.9600
C22 H22B 0.9600
C22 H22C 0.9600
C23 H23A 0.9600
C23 H23B 0.9600
C23 H23C 0.9600

loop_
_cod_related_entry_id
_cod_related_entry_database
_cod_related_entry_code
1 ChemSpider 30660109
